data_4306514
loop_
_publ_author_name
'Stefan Hoffmann'
'Harold B. Tanh Jeazet'
'Prashanth W. Menezes'
'Yurii Prots'
'R\"udiger Kniep'

_publ_contact_author_address
;
Max-Planck Institut f\"ur Chemische Physik fester Stoffe
N\"othnitzer Str. 40
D-01187 Dresden
Germany
;
_publ_contact_author_email kniep@cpfs.mpg.de
_publ_contact_author_fax '+49 (0)351 4646 3000'
_publ_contact_author_name 'Kniep, R\"udiger'
_publ_contact_author_phone '+49 (0)351 4646 3002'
_publ_section_title
;
Na3PbII[B(O3POH)4]: An Alkali-Metal Lead Borophosphate with
Heterocubane-like Units Na3PbO4
;
_journal_name_full 'Inorganic Chemistry'
_journal_page_first 10193
_journal_page_last 10195
_journal_paper_doi 10.1021/ic801334g
_journal_volume 47
_journal_year 2008
_chemical_formula_sum 'B Na3 O16 P4 Pb'
_chemical_formula_weight 666.85
_space_group_IT_number 88
_symmetry_cell_setting tetragonal
_symmetry_space_group_name_Hall '-I 4ad'
_symmetry_space_group_name_H-M 'I 41/a :2'
_atom_sites_solution_primary direct
_atom_sites_solution_secondary difmap
_audit_creation_date 2008-06-24T16:22:55-00:00
_audit_creation_method 'WinGX routine CIF_UPDATE'
_cell_angle_alpha 90
_cell_angle_beta 90
_cell_angle_gamma 90
_cell_formula_units_Z 4
_cell_length_a 6.9182(8)
_cell_length_b 6.9182(8)
_cell_length_c 27.309(3)
_cell_measurement_reflns_used 3748
_cell_measurement_temperature 295(2)
_cell_measurement_theta_max 33.4543
_cell_measurement_theta_min 1.4906
_cell_volume 1307.0(3)
_computing_structure_refinement 'SHELXL-97 (Sheldrick, 1997)'
_diffrn_ambient_temperature 295(2)
_diffrn_measured_fraction_theta_full 91.9000
_diffrn_measured_fraction_theta_max 33.4543
_diffrn_measurement_details
;
scan:
 Number of images: 400
            Slice: -120.0000 - 120.0000
      Image width: 0.6000
         Exp time: 30.0000
    Rotation axis: Phi
            Omega: 0.0000
              Chi: 0.0000
              Phi: 0.0000
              XTD: 42.0500
           2theta: -25.0000
scan:
 Number of images: 95
            Slice: -38.0000 - 19.0000
      Image width: 0.6000
         Exp time: 30.0000
    Rotation axis: Omega
            Omega: 0.0000
              Chi: -90.0000
              Phi: 5.0000
              XTD: 42.0500
           2theta: -25.0000

;
_diffrn_measurement_device_details
;
AFC7: Eulerian 3-circle
;
_diffrn_measurement_device_type 'Rigaku AFC7'
_diffrn_measurement_method oscillation
_diffrn_orient_matrix_type d*Trek
_diffrn_orient_matrix_UB_11 0.1370
_diffrn_orient_matrix_UB_12 -0.0095
_diffrn_orient_matrix_UB_13 -0.0451
_diffrn_orient_matrix_UB_21 0.0108
_diffrn_orient_matrix_UB_22 0.1441
_diffrn_orient_matrix_UB_23 0.0024
_diffrn_orient_matrix_UB_31 0.0113
_diffrn_orient_matrix_UB_32 -0.0014
_diffrn_orient_matrix_UB_33 0.0348
_diffrn_radiation_detector 'Mercury CCD'
_diffrn_radiation_monochromator graphite
_diffrn_radiation_type MoK\a
_diffrn_radiation_wavelength 0.71073
_diffrn_reflns_av_R_equivalents 0.0352
_diffrn_reflns_limit_h_max 7
_diffrn_reflns_limit_h_min -9
_diffrn_reflns_limit_k_max 9
_diffrn_reflns_limit_k_min -8
_diffrn_reflns_limit_l_max 37
_diffrn_reflns_limit_l_min -37
_diffrn_reflns_number 4613
_diffrn_reflns_reduction_process 'Lp corrections applied'
_diffrn_reflns_theta_full 33.4543
_diffrn_reflns_theta_max 29.12
_diffrn_reflns_theta_min 2.98
_diffrn_source 'fine-focus sealed tube'
_diffrn_source_current 48.0000
_diffrn_source_power 2.4000
_diffrn_source_voltage 50.0000
_exptl_absorpt_coefficient_mu 13.592
_exptl_absorpt_correction_T_max 0.542
_exptl_absorpt_correction_T_min 0.243
_exptl_absorpt_correction_type numerical
_exptl_crystal_density_diffrn 3.389
_exptl_crystal_density_method 'not measured'
_exptl_crystal_F_000 1232
_exptl_crystal_size_max 0.100
_exptl_crystal_size_mid 0.090
_exptl_crystal_size_min 0.045
_refine_diff_density_max 1.021
_refine_diff_density_min -0.704
_refine_ls_extinction_expression Fc^*^=kFc[1+0.001xFc^2^\l^3^/sin(2\q)]^-1/4^
_refine_ls_extinction_method SHELXL
_refine_ls_goodness_of_fit_ref 1.128
_refine_ls_matrix_type full
_refine_ls_number_parameters 58
_refine_ls_number_reflns 877
_refine_ls_number_restraints 0
_refine_ls_restrained_S_all 1.128
_refine_ls_R_factor_gt 0.0358
_refine_ls_shift/su_max 0
_refine_ls_structure_factor_coef Fsqd
_refine_ls_weighting_details 'calc w=1/[\s^2^(Fo^2^)+(0.0314P)^2^+11.8233P] where P=(Fo^2^+2Fc^2^)/3'
_refine_ls_weighting_scheme calc
_refine_ls_wR_factor_ref 0.086
_reflns_number_gt 852
_reflns_number_total 877
_reflns_threshold_expression >2sigma(I)
_cod_data_source_file ic801334g_si_002.cif
_cod_data_source_block hta_0114a
_cod_original_sg_symbol_H-M 'I 41/a'
_cod_database_code 4306514

loop_
_symmetry_equiv_pos_as_xyz
'x, y, z'
'-x+1/2, -y, z+1/2'
'-y+3/4, x+1/4, z+1/4'
'y+3/4, -x+3/4, z+3/4'
'x+1/2, y+1/2, z+1/2'
'-x+1, -y+1/2, z+1'
'-y+5/4, x+3/4, z+3/4'
'y+5/4, -x+5/4, z+5/4'
'-x, -y, -z'
'x-1/2, y, -z-1/2'
'y-3/4, -x-1/4, -z-1/4'
'-y-3/4, x-3/4, -z-3/4'
'-x+1/2, -y+1/2, -z+1/2'
'x, y+1/2, -z'
'y-1/4, -x+1/4, -z+1/4'
'-y-1/4, x-1/4, -z-1/4'

loop_
_atom_site_label
_atom_site_type_symbol
_atom_site_fract_x
_atom_site_fract_y
_atom_site_fract_z
_atom_site_U_iso_or_equiv
_atom_site_adp_type
_atom_site_occupancy
_atom_site_calc_flag
_atom_site_refinement_flags
_atom_site_disorder_group
_atom_site_disorder_assembly
Na1 Na 0.13037(7) 0.02861(7) 0.177001(18) 0.0201(2) Uani 0.75 d P . .
Pb1 Pb 0.13037(7) 0.02861(7) 0.177001(18) 0.0201(2) Uani 0.25 d P . .
P1 P 0.24299(13) 0.08081(14) 0.55923(3) 0.0142(2) Uani 1 d . . .
B1 B 0 0.25 0.625 0.0143(14) Uani 1 d S . .
O1 O 0.0667(5) 0.0827(4) 0.26500(11) 0.0241(6) Uani 1 d . . .
O2 O 0.1171(4) 0.0491(4) 0.08559(11) 0.0216(6) Uani 1 d . . .
O3 O 0.1772(4) 0.2453(4) 0.59520(10) 0.0148(5) Uani 1 d . . .
O4 O 0.4365(4) 0.0322(4) 0.04253(11) 0.0216(6) Uani 1 d . . .

loop_
_atom_site_aniso_label
_atom_site_aniso_U_11
_atom_site_aniso_U_22
_atom_site_aniso_U_33
_atom_site_aniso_U_23
_atom_site_aniso_U_13
_atom_site_aniso_U_12
Na1 0.0192(3) 0.0188(3) 0.0223(3) -0.00047(16) 0.00088(17) 0.00138(15)
Pb1 0.0192(3) 0.0188(3) 0.0223(3) -0.00047(16) 0.00088(17) 0.00138(15)
P1 0.0139(4) 0.0150(4) 0.0138(4) 0.0008(3) 0.0008(3) 0.0030(3)
B1 0.0101(19) 0.0101(19) 0.023(4) 0 0 0
O1 0.0343(17) 0.0195(14) 0.0186(13) 0.0042(11) -0.0081(12) 0.0007(12)
O2 0.0219(14) 0.0207(13) 0.0221(14) -0.0032(11) 0.0032(11) 0.0066(10)
O3 0.0109(11) 0.0123(12) 0.0212(13) -0.0032(10) 0.0025(10) -0.0021(9)
O4 0.0200(13) 0.0207(13) 0.0241(14) 0.0058(11) -0.0005(11) -0.0056(11)

loop_
_atom_type_symbol
_atom_type_description
_atom_type_scat_dispersion_real
_atom_type_scat_dispersion_imag
_atom_type_scat_source
Na Na 0.0362 0.0249 'International Tables Vol C Tables 4.2.6.8 and 6.1.1.4'
Pb Pb -3.3944 10.1111 'International Tables Vol C Tables 4.2.6.8 and 6.1.1.4'
O O 0.0106 0.006 'International Tables Vol C Tables 4.2.6.8 and 6.1.1.4'
P P 0.1023 0.0942 'International Tables Vol C Tables 4.2.6.8 and 6.1.1.4'
B B 0.0013 0.0007 'International Tables Vol C Tables 4.2.6.8 and 6.1.1.4'

loop_
_geom_angle_atom_site_label_1
_geom_angle_atom_site_label_2
_geom_angle_atom_site_label_3
_geom_angle
_geom_angle_site_symmetry_1
_geom_angle_site_symmetry_3
_geom_angle_publ_flag
O2 Na1 O2 83.26(10) 12_666 15 ?
O2 Na1 O1 91.59(10) 12_666 . ?
O2 Na1 O1 85.66(11) 15 . ?
O2 Na1 O2 79.09(10) 12_666 . ?
O2 Na1 O2 78.89(10) 15 . ?
O1 Na1 O2 162.74(10) . . ?
O2 Na1 O4 152.53(10) 12_666 12_656 ?
O2 Na1 O4 122.65(9) 15 12_656 ?
O1 Na1 O4 82.37(9) . 12_656 ?
O2 Na1 O4 112.46(9) . 12_656 ?
O2 Na1 O3 91.46(9) 12_666 16_656 ?
O2 Na1 O3 159.00(10) 15 16_656 ?
O1 Na1 O3 114.88(9) . 16_656 ?
O2 Na1 O3 80.15(9) . 16_656 ?
O4 Na1 O3 67.45(8) 12_656 16_656 ?
O2 Na1 O4 133.92(9) 12_666 15 ?
O2 Na1 O4 54.48(8) 15 15 ?
O1 Na1 O4 69.92(9) . 15 ?
O2 Na1 O4 106.26(9) . 15 ?
O4 Na1 O4 68.77(10) 12_656 15 ?
O3 Na1 O4 134.59(8) 16_656 15 ?
O2 Na1 O3 112.85(9) 12_666 2_554 ?
O2 Na1 O3 117.86(9) 15 2_554 ?
O1 Na1 O3 146.92(9) . 2_554 ?
O2 Na1 O3 49.89(8) . 2_554 ?
O4 Na1 O3 65.59(8) 12_656 2_554 ?
O3 Na1 O3 46.16(9) 16_656 2_554 ?
O4 Na1 O3 103.68(7) 15 2_554 ?
O2 Na1 P1 106.90(7) 12_666 16_556 ?
O2 Na1 P1 26.39(7) 15 16_556 ?
O1 Na1 P1 73.83(8) . 16_556 ?
O2 Na1 P1 94.85(7) . 16_556 ?
O4 Na1 P1 97.14(7) 12_656 16_556 ?
O3 Na1 P1 159.80(6) 16_656 16_556 ?
O4 Na1 P1 28.39(6) 15 16_556 ?
O3 Na1 P1 116.47(5) 2_554 16_556 ?
O2 Na1 P1 91.66(8) 12_666 2_554 ?
O2 Na1 P1 100.05(8) 15 2_554 ?
O1 Na1 P1 173.73(7) . 2_554 ?
O2 Na1 P1 23.53(6) . 2_554 ?
O4 Na1 P1 92.30(7) 12_656 2_554 ?
O3 Na1 P1 59.66(6) 16_656 2_554 ?
O4 Na1 P1 111.27(6) 15 2_554 ?
O3 Na1 P1 27.16(5) 2_554 2_554 ?
P1 Na1 P1 110.28(2) 16_556 2_554 ?
O2 Na1 O1 77.42(9) 12_666 10_656 ?
O2 Na1 O1 149.79(9) 15 10_656 ?
O1 Na1 O1 72.03(6) . 10_656 ?
O2 Na1 O1 119.14(8) . 10_656 ?
O4 Na1 O1 75.22(9) 12_656 10_656 ?
O3 Na1 O1 45.65(7) 16_656 10_656 ?
O4 Na1 O1 130.03(8) 15 10_656 ?
O3 Na1 O1 91.19(7) 2_554 10_656 ?
P1 Na1 O1 145.69(5) 16_556 10_656 ?
P1 Na1 O1 103.48(5) 2_554 10_656 ?
O2 Na1 Pb1 42.90(7) 12_666 6_454 ?
O2 Na1 Pb1 42.68(7) 15 6_454 ?
O1 Na1 Pb1 77.24(7) . 6_454 ?
O2 Na1 Pb1 86.14(6) . 6_454 ?
O4 Na1 Pb1 155.40(6) 12_656 6_454 ?
O3 Na1 Pb1 134.22(6) 16_656 6_454 ?
O4 Na1 Pb1 91.17(6) 15 6_454 ?
O3 Na1 Pb1 135.84(5) 2_554 6_454 ?
P1 Na1 Pb1 64.11(2) 16_556 6_454 ?
P1 Na1 Pb1 108.716(18) 2_554 6_454 ?
O1 Na1 Pb1 110.65(5) 10_656 6_454 ?
O2 P1 O1 113.17(17) 2 8_444 ?
O2 P1 O4 110.98(17) 2 2 ?
O1 P1 O4 109.21(17) 8_444 2 ?
O2 P1 O3 108.64(17) 2 . ?
O1 P1 O3 105.97(16) 8_444 . ?
O4 P1 O3 108.67(15) 2 . ?
O2 P1 O3 86.70(13) 2 15_556 ?
O1 P1 O3 152.80(14) 8_444 15_556 ?
O4 P1 O3 78.19(12) 2 15_556 ?
O3 P1 O3 48.02(12) . 15_556 ?
O1 P1 Na1 121.30(13) 8_444 11_656 ?
O4 P1 Na1 65.96(12) 2 11_656 ?
O3 P1 Na1 131.79(11) . 11_656 ?
O3 P1 Na1 85.80(5) 15_556 11_656 ?
O2 P1 O3 130.01(14) 2 6_454 ?
O1 P1 O3 115.03(13) 8_444 6_454 ?
O4 P1 O3 63.99(12) 2 6_454 ?
O3 P1 O3 45.06(12) . 6_454 ?
Na1 P1 O3 113.21(5) 11_656 6_454 ?
O1 P1 Na1 137.77(13) 8_444 2 ?
O4 P1 Na1 111.94(12) 2 2 ?
O3 P1 Na1 69.27(10) . 2 ?
O3 P1 Na1 49.49(5) 15_556 2 ?
Na1 P1 Na1 69.59(2) 11_656 2 ?
O3 P1 Na1 91.52(5) 6_454 2 ?
O2 P1 O1 72.02(13) 2 11_656 ?
O1 P1 O1 80.45(9) 8_444 11_656 ?
O4 P1 O1 64.42(12) 2 11_656 ?
O3 P1 O1 172.17(12) . 11_656 ?
O3 P1 O1 124.88(8) 15_556 11_656 ?
O3 P1 O1 128.37(7) 6_454 11_656 ?
Na1 P1 O1 109.16(6) 2 11_656 ?
O2 P1 O4 135.24(14) 2 10_556 ?
O1 P1 O4 70.43(13) 8_444 10_556 ?
O3 P1 O4 112.92(12) . 10_556 ?
O3 P1 O4 109.17(7) 15_556 10_556 ?
Na1 P1 O4 92.51(5) 11_656 10_556 ?
O3 P1 O4 74.83(7) 6_454 10_556 ?
Na1 P1 O4 151.42(6) 2 10_556 ?
O1 P1 O4 64.53(7) 11_656 10_556 ?
O2 P1 O1 84.60(13) 2 3 ?
O4 P1 O1 142.84(13) 2 3 ?
O3 P1 O1 96.82(11) . 3 ?
O3 P1 O1 137.93(7) 15_556 3 ?
Na1 P1 O1 115.42(6) 11_656 3 ?
O3 P1 O1 131.26(7) 6_454 3 ?
Na1 P1 O1 102.05(5) 2 3 ?
O1 P1 O1 91.00(8) 11_656 3 ?
O4 P1 O1 105.82(7) 10_556 3 ?
O2 P1 O4 155.08(14) 2 5_455 ?
O1 P1 O4 75.58(13) 8_444 5_455 ?
O4 P1 O4 86.08(13) 2 5_455 ?
O3 P1 O4 47.04(11) . 5_455 ?
O3 P1 O4 78.97(7) 15_556 5_455 ?
Na1 P1 O4 150.45(5) 11_656 5_455 ?
Na1 P1 O4 115.95(5) 2 5_455 ?
O1 P1 O4 132.85(7) 11_656 5_455 ?
O4 P1 O4 69.33(6) 10_556 5_455 ?
O1 P1 O4 92.45(7) 3 5_455 ?
O3 B1 O3 107.80(10) 12_667 6_454 ?
O3 B1 O3 107.80(10) 12_667 . ?
O3 B1 O3 112.9(2) 6_454 . ?
O3 B1 O3 112.9(2) 12_667 15_556 ?
O3 B1 O3 107.80(10) 6_454 15_556 ?
O3 B1 O3 107.80(10) . 15_556 ?
O3 B1 O4 161.77(12) 12_667 2 ?
O3 B1 O4 73.90(12) 6_454 2 ?
O3 B1 O4 56.69(11) . 2 ?
O3 B1 O4 82.92(12) 15_556 2 ?
O3 B1 O4 82.92(12) 12_667 5_455 ?
O3 B1 O4 56.69(11) 6_454 5_455 ?
O3 B1 O4 73.90(12) . 5_455 ?
O3 B1 O4 161.77(12) 15_556 5_455 ?
O4 B1 O4 83.25(12) 2 5_455 ?
O3 B1 O4 56.69(11) 12_667 11_666 ?
O3 B1 O4 161.77(12) 6_454 11_666 ?
O3 B1 O4 82.92(12) . 11_666 ?
O3 B1 O4 73.90(12) 15_556 11_666 ?
O4 B1 O4 123.97(7) 2 11_666 ?
O4 B1 O4 123.97(7) 5_455 11_666 ?
O3 B1 O4 73.90(12) 12_667 16_556 ?
O3 B1 O4 82.92(12) 6_454 16_556 ?
O3 B1 O4 161.77(12) . 16_556 ?
O3 B1 O4 56.69(11) 15_556 16_556 ?
O4 B1 O4 123.97(7) 2 16_556 ?
O4 B1 O4 123.97(7) 5_455 16_556 ?
O4 B1 O4 83.25(12) 11_666 16_556 ?
O3 B1 O2 129.81(11) 6_454 11_666 ?
O3 B1 O2 72.36(11) . 11_666 ?
O3 B1 O2 118.01(12) 15_556 11_666 ?
O4 B1 O2 128.97(7) 2 11_666 ?
O4 B1 O2 80.04(7) 5_455 11_666 ?
O4 B1 O2 105.15(8) 16_556 11_666 ?
O3 B1 O2 72.36(11) 12_667 5_455 ?
O3 B1 O2 118.01(11) . 5_455 ?
O3 B1 O2 129.81(11) 15_556 5_455 ?
O4 B1 O2 105.15(8) 2 5_455 ?
O4 B1 O2 128.97(7) 11_666 5_455 ?
O4 B1 O2 80.04(7) 16_556 5_455 ?
O2 B1 O2 95.34(3) 11_666 5_455 ?
O3 B1 O2 129.81(11) 12_667 2 ?
O3 B1 O2 118.01(11) 6_454 2 ?
O3 B1 O2 72.36(11) 15_556 2 ?
O4 B1 O2 105.15(8) 5_455 2 ?
O4 B1 O2 80.04(7) 11_666 2 ?
O4 B1 O2 128.97(7) 16_556 2 ?
O2 B1 O2 95.34(3) 11_666 2 ?
O2 B1 O2 144.49(10) 5_455 2 ?
O3 B1 O2 118.01(12) 12_667 16_556 ?
O3 B1 O2 72.36(11) 6_454 16_556 ?
O3 B1 O2 129.81(11) . 16_556 ?
O4 B1 O2 80.04(7) 2 16_556 ?
O4 B1 O2 128.97(7) 5_455 16_556 ?
O4 B1 O2 105.15(8) 11_666 16_556 ?
O2 B1 O2 144.49(10) 11_666 16_556 ?
O2 B1 O2 95.34(3) 5_455 16_556 ?
O2 B1 O2 95.34(3) 2 16_556 ?
P1 O1 Na1 128.51(18) 7_444 . ?
Na1 O1 O3 145.56(15) . 7_444 ?
P1 O1 O1 123.20(13) 7_444 6_454 ?
Na1 O1 O1 101.92(7) . 6_454 ?
O3 O1 O1 109.84(11) 7_444 6_454 ?
Na1 O1 O4 94.20(13) . 8_444 ?
O3 O1 O4 60.93(11) 7_444 8_444 ?
O1 O1 O4 155.82(17) 6_454 8_444 ?
Na1 O1 O2 130.33(16) . 8_444 ?
O3 O1 O2 59.78(11) 7_444 8_444 ?
O1 O1 O2 96.17(13) 6_454 8_444 ?
O4 O1 O2 59.67(12) 8_444 8_444 ?
P1 O1 O4 116.46(16) 7_444 15 ?
Na1 O1 O4 62.25(9) . 15 ?
O3 O1 O4 94.40(12) 7_444 15 ?
O1 O1 O4 108.65(16) 6_454 15 ?
O4 O1 O4 94.75(14) 8_444 15 ?
O2 O1 O4 149.51(14) 8_444 15 ?
P1 O1 O4 83.87(14) 7_444 12_656 ?
Na1 O1 O4 50.23(8) . 12_656 ?
O3 O1 O4 96.56(12) 7_444 12_656 ?
O1 O1 O4 151.81(7) 6_454 12_656 ?
O4 O1 O4 48.81(12) 8_444 12_656 ?
O2 O1 O4 105.82(13) 8_444 12_656 ?
O4 O1 O4 58.05(11) 15 12_656 ?
P1 O1 O2 161.77(17) 7_444 15 ?
Na1 O1 O2 46.61(7) . 15 ?
O3 O1 O2 132.71(14) 7_444 15 ?
O1 O1 O2 72.39(10) 6_454 15 ?
O4 O1 O2 131.06(14) 8_444 15 ?
O2 O1 O2 164.96(16) 8_444 15 ?
O4 O1 O2 45.49(8) 15 15 ?
O4 O1 O2 82.59(10) 12_656 15 ?
P1 O1 Na1 89.96(13) 7_444 10_556 ?
Na1 O1 Na1 126.13(11) . 10_556 ?
O3 O1 Na1 52.56(8) 7_444 10_556 ?
O1 O1 Na1 77.03(13) 6_454 10_556 ?
O4 O1 Na1 107.74(12) 8_444 10_556 ?
O2 O1 Na1 102.83(12) 8_444 10_556 ?
O4 O1 Na1 67.28(8) 15 10_556 ?
O4 O1 Na1 113.88(10) 12_656 10_556 ?
O2 O1 Na1 84.44(9) 15 10_556 ?
P1 O1 Pb1 89.96(13) 7_444 10_556 ?
Na1 O1 Pb1 126.13(11) . 10_556 ?
O3 O1 Pb1 52.56(8) 7_444 10_556 ?
O1 O1 Pb1 77.03(13) 6_454 10_556 ?
O4 O1 Pb1 107.74(12) 8_444 10_556 ?
O2 O1 Pb1 102.83(12) 8_444 10_556 ?
O4 O1 Pb1 67.28(8) 15 10_556 ?
O4 O1 Pb1 113.88(10) 12_656 10_556 ?
O2 O1 Pb1 84.44(9) 15 10_556 ?
P1 O1 P1 138.99(16) 7_444 16_556 ?
Na1 O1 P1 63.04(7) . 16_556 ?
O3 O1 P1 107.56(12) 7_444 16_556 ?
O1 O1 P1 82.70(13) 6_454 16_556 ?
O4 O1 P1 120.97(13) 8_444 16_556 ?
O2 O1 P1 166.19(14) 8_444 16_556 ?
O4 O1 P1 79.98(8) 12_656 16_556 ?
Na1 O1 P1 63.45(6) 10_556 16_556 ?
Pb1 O1 P1 63.45(6) 10_556 16_556 ?
P1 O1 O2 136.27(17) 7_444 12_666 ?
O3 O1 O2 169.30(14) 7_444 12_666 ?
O1 O1 O2 64.94(9) 6_454 12_666 ?
O4 O1 O2 119.71(14) 8_444 12_666 ?
O2 O1 O2 110.56(12) 8_444 12_666 ?
O4 O1 O2 96.15(10) 15 12_666 ?
O4 O1 O2 90.52(10) 12_656 12_666 ?
O2 O1 O2 56.11(10) 15 12_666 ?
Na1 O1 O2 131.04(10) 10_556 12_666 ?
Pb1 O1 O2 131.04(10) 10_556 12_666 ?
P1 O1 O2 81.53(8) 16_556 12_666 ?
P1 O1 O1 96.65(17) 7_444 13 ?
Na1 O1 O1 75.25(11) . 13 ?
O3 O1 O1 127.88(16) 7_444 13 ?
O1 O1 O1 69.92(14) 6_454 13 ?
O4 O1 O1 97.44(15) 8_444 13 ?
O2 O1 O1 68.34(12) 8_444 13 ?
O4 O1 O1 136.46(15) 15 13 ?
O4 O1 O1 101.81(14) 12_656 13 ?
O2 O1 O1 98.02(12) 15 13 ?
Na1 O1 O1 144.21(15) 10_556 13 ?
Pb1 O1 O1 144.21(15) 10_556 13 ?
P1 O1 O1 123.41(12) 16_556 13 ?
P1 O1 O1 74.40(11) 7_444 10_656 ?
Na1 O1 O1 66.57(11) . 10_656 ?
O3 O1 O1 111.84(12) 7_444 10_656 ?
O1 O1 O1 111.11(14) 6_454 10_656 ?
O4 O1 O1 59.28(9) 8_444 10_656 ?
O2 O1 O1 63.76(10) 8_444 10_656 ?
O4 O1 O1 119.72(13) 15 10_656 ?
O4 O1 O1 65.51(9) 12_656 10_656 ?
O2 O1 O1 110.53(14) 15 10_656 ?
Na1 O1 O1 164.36(12) 10_556 10_656 ?
Pb1 O1 O1 164.36(12) 10_556 10_656 ?
P1 O1 O1 129.50(14) 16_556 10_656 ?
O2 O1 O1 63.98(10) 12_666 10_656 ?
P1 O1 O1 129.22(17) 7_444 10_556 ?
Na1 O1 O1 87.10(12) . 10_556 ?
O3 O1 O1 92.04(12) 7_444 10_556 ?
O1 O1 O1 68.89(14) 6_454 10_556 ?
O4 O1 O1 130.50(10) 8_444 10_556 ?
O2 O1 O1 142.44(16) 8_444 10_556 ?
O4 O1 O1 101.36(10) 12_656 10_556 ?
O2 O1 O1 94.43(11) 12_666 10_556 ?
O1 O1 O1 130.21(12) 13 10_556 ?
O1 O1 O1 153.35(18) 10_656 10_556 ?
P1 O1 P1 106.14(15) 7_444 4_454 ?
Na1 O1 P1 122.34(10) . 4_454 ?
O3 O1 P1 88.79(11) 7_444 4_454 ?
O4 O1 P1 141.55(13) 8_444 4_454 ?
O2 O1 P1 85.41(11) 8_444 4_454 ?
O4 O1 P1 111.81(11) 15 4_454 ?
O4 O1 P1 168.77(11) 12_656 4_454 ?
O2 O1 P1 86.52(9) 15 4_454 ?
Na1 O1 P1 62.03(6) 10_556 4_454 ?
Pb1 O1 P1 62.03(6) 10_556 4_454 ?
P1 O1 P1 89.00(7) 16_556 4_454 ?
O2 O1 P1 85.67(8) 12_666 4_454 ?
O1 O1 P1 82.40(10) 13 4_454 ?
O1 O1 P1 121.52(6) 10_656 4_454 ?
O1 O1 P1 68.48(6) 10_556 4_454 ?
P1 O1 O4 80.97(13) 7_444 3_445 ?
Na1 O1 O4 101.55(10) . 3_445 ?
O3 O1 O4 52.46(9) 7_444 3_445 ?
O1 O1 O4 116.32(18) 6_454 3_445 ?
O4 O1 O4 77.17(11) 8_444 3_445 ?
O2 O1 O4 110.98(12) 8_444 3_445 ?
O4 O1 O4 72.13(9) 12_656 3_445 ?
O2 O1 O4 83.29(9) 15 3_445 ?
P1 O1 O4 58.25(7) 16_556 3_445 ?
O2 O1 O4 137.94(11) 12_666 3_445 ?
O1 O1 O4 173.64(16) 13 3_445 ?
O1 O1 O4 132.56(6) 10_656 3_445 ?
O1 O1 O4 54.31(7) 10_556 3_445 ?
P1 O1 O4 103.92(9) 4_454 3_445 ?
P1 O1 O2 96.89(15) 7_444 3_455 ?
Na1 O1 O2 134.54(12) . 3_455 ?
O3 O1 O2 69.87(10) 7_444 3_455 ?
O4 O1 O2 129.80(13) 8_444 3_455 ?
O2 O1 O2 88.00(14) 8_444 3_455 ?
O4 O1 O2 98.42(11) 15 3_455 ?
O4 O1 O2 152.78(12) 12_656 3_455 ?
O2 O1 O2 89.67(10) 15 3_455 ?
P1 O1 O2 81.91(8) 16_556 3_455 ?
O2 O1 O2 106.73(12) 12_666 3_455 ?
O1 O1 O2 105.11(13) 13 3_455 ?
O1 O1 O2 140.99(9) 10_656 3_455 ?
O1 O1 O2 57.36(7) 10_556 3_455 ?
O4 O1 O2 81.08(9) 3_445 3_455 ?
P1 O2 Pb1 132.53(18) 2_554 15 ?
P1 O2 Na1 132.53(18) 2_554 15 ?
P1 O2 Pb1 107.77(16) 2_554 12_666 ?
Pb1 O2 Pb1 94.42(10) 15 12_666 ?
Na1 O2 Pb1 94.42(10) 15 12_666 ?
P1 O2 Na1 107.77(16) 2_554 12_666 ?
Pb1 O2 Na1 94.42(10) 15 12_666 ?
Na1 O2 Na1 94.42(10) 15 12_666 ?
Pb1 O2 O3 137.01(14) 15 2_554 ?
Na1 O2 O3 137.01(14) 15 2_554 ?
Pb1 O2 O3 127.98(14) 12_666 2_554 ?
Na1 O2 O3 127.98(14) 12_666 2_554 ?
P1 O2 Na1 114.85(16) 2_554 . ?
Pb1 O2 Na1 100.88(10) 15 . ?
Na1 O2 Na1 100.88(10) 15 . ?
Pb1 O2 Na1 100.59(11) 12_666 . ?
Na1 O2 Na1 100.59(11) 12_666 . ?
O3 O2 Na1 80.11(11) 2_554 . ?
Pb1 O2 O4 142.86(15) 15 . ?
Na1 O2 O4 142.86(15) 15 . ?
Pb1 O2 O4 73.47(11) 12_666 . ?
Na1 O2 O4 73.47(11) 12_666 . ?
O3 O2 O4 60.60(11) 2_554 . ?
Na1 O2 O4 115.68(13) . . ?
Pb1 O2 O1 98.78(13) 15 7_444 ?
Na1 O2 O1 98.78(13) 15 7_444 ?
Pb1 O2 O1 116.79(14) 12_666 7_444 ?
Na1 O2 O1 116.79(14) 12_666 7_444 ?
O3 O2 O1 58.98(11) 2_554 7_444 ?
Na1 O2 O1 135.90(15) . 7_444 ?
O4 O2 O1 59.51(12) . 7_444 ?
P1 O2 O2 129.02(19) 2_554 12_666 ?
Pb1 O2 O2 97.77(8) 15 12_666 ?
Na1 O2 O2 97.77(8) 15 12_666 ?
Pb1 O2 O2 51.61(6) 12_666 12_666 ?
Na1 O2 O2 51.61(6) 12_666 12_666 ?
O3 O2 O2 113.27(16) 2_554 12_666 ?
Na1 O2 O2 49.26(10) . 12_666 ?
O4 O2 O2 101.07(14) . 12_666 ?
O1 O2 O2 160.58(16) 7_444 12_666 ?
P1 O2 O2 153.1(2) 2_554 15 ?
Pb1 O2 O2 51.66(6) 15 15 ?
Na1 O2 O2 51.66(6) 15 15 ?
Pb1 O2 O2 97.55(8) 12_666 15 ?
Na1 O2 O2 97.55(8) 12_666 15 ?
O3 O2 O2 118.61(17) 2_554 15 ?
Na1 O2 O2 49.50(10) . 15 ?
O4 O2 O2 161.91(17) . 15 ?
O1 O2 O2 137.43(15) 7_444 15 ?
O2 O2 O2 61.82(11) 12_666 15 ?
P1 O2 O2 147.16(15) 2_554 6_454 ?
Pb1 O2 O2 48.51(8) 15 6_454 ?
Na1 O2 O2 48.51(8) 15 6_454 ?
Pb1 O2 O2 48.23(8) 12_666 6_454 ?
Na1 O2 O2 48.23(8) 12_666 6_454 ?
O3 O2 O2 172.36(14) 2_554 6_454 ?
Na1 O2 O2 93.86(6) . 6_454 ?
O4 O2 O2 118.97(15) . 6_454 ?
O1 O2 O2 128.11(10) 7_444 6_454 ?
O2 O2 O2 59.09(6) 12_666 6_454 ?
O2 O2 O2 59.09(6) 15 6_454 ?
P1 O2 O1 82.54(14) 2_554 12_666 ?
Pb1 O2 O1 82.61(10) 15 12_666 ?
Na1 O2 O1 82.61(10) 15 12_666 ?
Pb1 O2 O1 47.73(8) 12_666 12_666 ?
Na1 O2 O1 47.73(8) 12_666 12_666 ?
O3 O2 O1 118.71(13) 2_554 12_666 ?
Na1 O2 O1 148.27(13) . 12_666 ?
O4 O2 O1 63.06(11) . 12_666 ?
O1 O2 O1 73.20(8) 7_444 12_666 ?
O2 O2 O1 99.03(12) 12_666 12_666 ?
O2 O2 O1 122.49(11) 15 12_666 ?
O2 O2 O1 64.68(8) 6_454 12_666 ?
P1 O2 O3 66.99(12) 2_554 16_656 ?
Pb1 O2 O3 153.74(13) 15 16_656 ?
Na1 O2 O3 153.74(13) 15 16_656 ?
Pb1 O2 O3 94.52(10) 12_666 16_656 ?
Na1 O2 O3 94.52(10) 12_666 16_656 ?
Na1 O2 O3 53.15(7) . 16_656 ?
O4 O2 O3 63.40(10) . 16_656 ?
O1 O2 O3 99.10(12) 7_444 16_656 ?
O2 O2 O3 69.20(12) 12_666 16_656 ?
O2 O2 O3 102.64(14) 15 16_656 ?
O2 O2 O3 127.86(11) 6_454 16_656 ?
O1 O2 O3 121.06(11) 12_666 16_656 ?
P1 O2 O1 98.30(15) 2_554 15 ?
Pb1 O2 O1 78.78(9) 12_666 15 ?
Na1 O2 O1 78.78(9) 12_666 15 ?
O3 O2 O1 128.19(13) 2_554 15 ?
Na1 O2 O1 144.85(12) . 15 ?
O4 O2 O1 98.03(12) . 15 ?
O1 O2 O1 69.44(12) 7_444 15 ?
O2 O2 O1 117.15(10) 12_666 15 ?
O2 O2 O1 95.46(11) 15 15 ?
O2 O2 O1 59.21(7) 6_454 15 ?
O3 O2 O1 161.42(12) 16_656 15 ?
P1 O2 B1 46.60(10) 2_554 5_544 ?
Pb1 O2 B1 152.76(12) 15 5_544 ?
Na1 O2 B1 152.76(12) 15 5_544 ?
Pb1 O2 B1 111.95(10) 12_666 5_544 ?
Na1 O2 B1 111.95(10) 12_666 5_544 ?
Na1 O2 B1 68.60(7) . 5_544 ?
O4 O2 B1 56.91(9) . 5_544 ?
O1 O2 B1 75.95(10) 7_444 5_544 ?
O2 O2 B1 93.63(12) 12_666 5_544 ?
O2 O2 B1 115.23(14) 15 5_544 ?
O2 O2 B1 152.19(12) 6_454 5_544 ?
O1 O2 B1 119.94(10) 12_666 5_544 ?
O1 O2 B1 144.68(10) 15 5_544 ?
P1 O2 O3 102.91(14) 2_554 5_444 ?
Pb1 O2 O3 47.87(7) 15 5_444 ?
Na1 O2 O3 47.87(7) 15 5_444 ?
Pb1 O2 O3 142.11(11) 12_666 5_444 ?
Na1 O2 O3 142.11(11) 12_666 5_444 ?
O3 O2 O3 89.88(11) 2_554 5_444 ?
Na1 O2 O3 85.83(9) . 5_444 ?
O4 O2 O3 136.94(13) . 5_444 ?
O1 O2 O3 78.85(11) 7_444 5_444 ?
O2 O2 O3 120.10(12) 12_666 5_444 ?
O2 O2 O3 58.64(9) 15 5_444 ?
O2 O2 O3 94.38(12) 6_454 5_444 ?
O1 O2 O3 117.32(11) 12_666 5_444 ?
O3 O2 O3 117.98(9) 16_656 5_444 ?
O1 O2 O3 75.22(9) 15 5_444 ?
B1 O2 O3 105.20(8) 5_544 5_444 ?
P1 O2 O1 71.80(12) 2_554 4_444 ?
Pb1 O2 O1 63.48(8) 15 4_444 ?
Na1 O2 O1 63.48(8) 15 4_444 ?
Pb1 O2 O1 136.23(12) 12_666 4_444 ?
Na1 O2 O1 136.23(12) 12_666 4_444 ?
O3 O2 O1 78.61(10) 2_554 4_444 ?
Na1 O2 O1 119.68(11) . 4_444 ?
O4 O2 O1 100.99(12) . 4_444 ?
O2 O2 O1 157.93(12) 12_666 4_444 ?
O2 O2 O1 96.30(11) 15 4_444 ?
O2 O2 O1 108.63(12) 6_454 4_444 ?
O1 O2 O1 90.33(10) 12_666 4_444 ?
O3 O2 O1 122.40(10) 16_656 4_444 ?
O1 O2 O1 58.66(6) 15 4_444 ?
B1 O2 O1 98.95(8) 5_544 4_444 ?
P1 O2 Pb1 163.90(16) 2_554 6_454 ?
Pb1 O2 Pb1 63.24(6) 15 6_454 ?
Na1 O2 Pb1 63.24(6) 15 6_454 ?
Pb1 O2 Pb1 63.21(6) 12_666 6_454 ?
Na1 O2 Pb1 63.21(6) 12_666 6_454 ?
O3 O2 Pb1 137.36(12) 2_554 6_454 ?
Na1 O2 Pb1 57.46(6) . 6_454 ?
O4 O2 Pb1 132.04(12) . 6_454 ?
O1 O2 Pb1 161.40(13) 7_444 6_454 ?
O1 O2 Pb1 98.38(9) 12_666 6_454 ?
O3 O2 Pb1 99.44(8) 16_656 6_454 ?
O1 O2 Pb1 93.01(8) 15 6_454 ?
B1 O2 Pb1 122.12(8) 5_544 6_454 ?
O3 O2 Pb1 91.01(7) 5_444 6_454 ?
O1 O2 Pb1 124.15(9) 4_444 6_454 ?
B1 O3 P1 127.11(17) . . ?
P1 O3 O3 163.09(16) . 12_667 ?
P1 O3 O3 102.59(15) . 15_556 ?
O3 O3 O3 62.08(13) 12_667 15_556 ?
P1 O3 O3 108.00(14) . 6_454 ?
O3 O3 O3 58.96(6) 12_667 6_454 ?
O3 O3 O3 58.96(6) 15_556 6_454 ?
B1 O3 O1 148.68(17) . 8_444 ?
O3 O3 O1 156.10(17) 12_667 8_444 ?
O3 O3 O1 138.42(16) 15_556 8_444 ?
O3 O3 O1 116.01(10) 6_454 8_444 ?
B1 O3 O2 123.42(16) . 2 ?
O3 O3 O2 142.10(18) 12_667 2 ?
O3 O3 O2 87.96(14) 15_556 2 ?
O3 O3 O2 126.24(17) 6_454 2 ?
O1 O3 O2 61.24(12) 8_444 2 ?
B1 O3 O4 94.15(13) . 2 ?
O3 O3 O4 129.49(12) 12_667 2 ?
O3 O3 O4 80.99(12) 15_556 2 ?
O3 O3 O4 73.07(12) 6_454 2 ?
O1 O3 O4 60.01(12) 8_444 2 ?
O2 O3 O4 59.85(11) 2 2 ?
B1 O3 Pb1 108.25(12) . 11_666 ?
P1 O3 Pb1 118.05(13) . 11_666 ?
O3 O3 Pb1 77.32(11) 12_667 11_666 ?
O3 O3 Pb1 139.29(13) 15_556 11_666 ?
O3 O3 Pb1 103.28(13) 6_454 11_666 ?
O1 O3 Pb1 81.79(11) 8_444 11_666 ?
O2 O3 Pb1 126.81(12) 2 11_666 ?
O4 O3 Pb1 132.05(13) 2 11_666 ?
B1 O3 Na1 108.25(12) . 11_666 ?
P1 O3 Na1 118.05(13) . 11_666 ?
O3 O3 Na1 77.32(11) 12_667 11_666 ?
O3 O3 Na1 139.29(13) 15_556 11_666 ?
O3 O3 Na1 103.28(13) 6_454 11_666 ?
O1 O3 Na1 81.79(11) 8_444 11_666 ?
O2 O3 Na1 126.81(12) 2 11_666 ?
O4 O3 Na1 132.05(13) 2 11_666 ?
B1 O3 O4 77.60(11) . 5_455 ?
P1 O3 O4 110.15(15) . 5_455 ?
O3 O3 O4 72.28(11) 12_667 5_455 ?
O3 O3 O4 111.76(10) 15_556 5_455 ?
O3 O3 O4 54.57(10) 6_454 5_455 ?
O1 O3 O4 86.03(12) 8_444 5_455 ?
O2 O3 O4 144.60(14) 2 5_455 ?
O4 O3 O4 93.31(14) 2 5_455 ?
Pb1 O3 O4 53.53(7) 11_666 5_455 ?
Na1 O3 O4 53.53(7) 11_666 5_455 ?
B1 O3 P1 60.72(9) . 12_667 ?
P1 O3 P1 157.75(15) . 12_667 ?
O3 O3 P1 72.18(11) 15_556 12_667 ?
O3 O3 P1 88.14(8) 6_454 12_667 ?
O1 O3 P1 147.30(12) 8_444 12_667 ?
O2 O3 P1 123.05(12) 2 12_667 ?
O4 O3 P1 152.62(12) 2 12_667 ?
Pb1 O3 P1 70.86(6) 11_666 12_667 ?
Na1 O3 P1 70.86(6) 11_666 12_667 ?
O4 O3 P1 91.60(9) 5_455 12_667 ?
B1 O3 O4 69.79(11) . 11_666 ?
P1 O3 O4 130.04(14) . 11_666 ?
O3 O3 O4 51.50(12) 12_667 11_666 ?
O3 O3 O4 62.39(13) 15_556 11_666 ?
O3 O3 O4 102.94(7) 6_454 11_666 ?
O1 O3 O4 141.03(13) 8_444 11_666 ?
O2 O3 O4 95.28(12) 2 11_666 ?
O4 O3 O4 137.06(12) 2 11_666 ?
Pb1 O3 O4 90.83(9) 11_666 11_666 ?
Na1 O3 O4 90.83(9) 11_666 11_666 ?
O4 O3 O4 119.73(11) 5_455 11_666 ?
B1 O3 Na1 88.50(11) . 2 ?
P1 O3 Na1 83.56(11) . 2 ?
O3 O3 Na1 92.53(14) 12_667 2 ?
O3 O3 Na1 56.53(11) 15_556 2 ?
O3 O3 Na1 115.43(9) 6_454 2 ?
O1 O3 Na1 109.42(11) 8_444 2 ?
O2 O3 Na1 50.00(8) 2 2 ?
O4 O3 Na1 94.40(10) 2 2 ?
Pb1 O3 Na1 127.01(9) 11_666 2 ?
Na1 O3 Na1 127.01(9) 11_666 2 ?
O4 O3 Na1 164.56(11) 5_455 2 ?
P1 O3 Na1 75.54(6) 12_667 2 ?
O4 O3 Na1 47.53(6) 11_666 2 ?
B1 O3 Pb1 88.50(11) . 2 ?
P1 O3 Pb1 83.56(11) . 2 ?
O3 O3 Pb1 92.53(14) 12_667 2 ?
O3 O3 Pb1 56.53(11) 15_556 2 ?
O3 O3 Pb1 115.43(9) 6_454 2 ?
O1 O3 Pb1 109.42(11) 8_444 2 ?
O2 O3 Pb1 50.00(8) 2 2 ?
O4 O3 Pb1 94.40(10) 2 2 ?
Pb1 O3 Pb1 127.01(9) 11_666 2 ?
Na1 O3 Pb1 127.01(9) 11_666 2 ?
O4 O3 Pb1 164.56(11) 5_455 2 ?
P1 O3 Pb1 75.54(6) 12_667 2 ?
O4 O3 Pb1 47.53(6) 11_666 2 ?
B1 O3 P1 54.69(9) . 6_454 ?
P1 O3 P1 109.48(13) . 6_454 ?
O3 O3 P1 64.42(8) 12_667 6_454 ?
O3 O3 P1 85.43(7) 15_556 6_454 ?
O1 O3 P1 100.52(11) 8_444 6_454 ?
O2 O3 P1 140.23(12) 2 6_454 ?
O4 O3 P1 80.38(10) 2 6_454 ?
Pb1 O3 P1 79.37(7) 11_666 6_454 ?
Na1 O3 P1 79.37(7) 11_666 6_454 ?
P1 O3 P1 91.89(7) 12_667 6_454 ?
O4 O3 P1 115.71(9) 11_666 6_454 ?
Na1 O3 P1 141.89(9) 2 6_454 ?
Pb1 O3 P1 141.89(9) 2 6_454 ?
B1 O3 O2 83.17(12) . 11_666 ?
P1 O3 O2 148.26(14) . 11_666 ?
O3 O3 O2 47.47(11) 12_667 11_666 ?
O3 O3 O2 98.46(14) 15_556 11_666 ?
O3 O3 O2 103.15(12) 6_454 11_666 ?
O1 O3 O2 121.48(13) 8_444 11_666 ?
O2 O3 O2 124.21(10) 2 11_666 ?
O4 O3 O2 175.92(13) 2 11_666 ?
Pb1 O3 O2 46.70(6) 11_666 11_666 ?
Na1 O3 O2 46.70(6) 11_666 11_666 ?
O4 O3 O2 83.13(10) 5_455 11_666 ?
Na1 O3 O2 88.61(8) 2 11_666 ?
Pb1 O3 O2 88.61(8) 2 11_666 ?
P1 O3 O2 95.55(8) 6_454 11_666 ?
B1 O3 O2 135.25(13) . 5 ?
P1 O3 O2 97.38(12) . 5 ?
O3 O3 O2 99.22(12) 12_667 5 ?
O3 O3 O2 140.10(16) 15_556 5 ?
O3 O3 O2 143.64(15) 6_454 5 ?
O1 O3 O2 71.28(11) 8_444 5 ?
O2 O3 O2 89.26(11) 2 5 ?
O4 O3 O2 130.28(12) 2 5 ?
O4 O3 O2 92.71(9) 5_455 5 ?
P1 O3 O2 76.27(7) 12_667 5 ?
O4 O3 O2 78.29(9) 11_666 5 ?
Na1 O3 O2 92.49(8) 2 5 ?
Pb1 O3 O2 92.49(8) 2 5 ?
P1 O3 O2 119.73(9) 6_454 5 ?
O2 O3 O2 52.16(10) 11_666 5 ?
P1 O3 P1 106.85(11) . 15_556 ?
O3 O3 P1 57.22(8) 12_667 15_556 ?
O3 O3 P1 53.01(6) 6_454 15_556 ?
O1 O3 P1 141.61(12) 8_444 15_556 ?
O2 O3 P1 94.34(10) 2 15_556 ?
O4 O3 P1 82.45(9) 2 15_556 ?
Pb1 O3 P1 134.48(8) 11_666 15_556 ?
Na1 O3 P1 134.48(8) 11_666 15_556 ?
O4 O3 P1 105.19(9) 5_455 15_556 ?
P1 O3 P1 70.27(6) 12_667 15_556 ?
O4 O3 P1 63.87(7) 11_666 15_556 ?
Na1 O3 P1 62.72(5) 2 15_556 ?
Pb1 O3 P1 62.72(5) 2 15_556 ?
P1 O3 P1 79.17(5) 6_454 15_556 ?
O2 O3 P1 96.54(8) 11_666 15_556 ?
O2 O3 P1 142.16(9) 5 15_556 ?
B1 O3 O1 171.72(14) . 3 ?
P1 O3 O1 60.63(10) . 3 ?
O3 O3 O1 136.26(12) 12_667 3 ?
O3 O3 O1 150.55(13) 15_556 3 ?
O3 O3 O1 146.12(7) 6_454 3 ?
O2 O3 O1 64.37(10) 2 3 ?
O4 O3 O1 92.60(10) 2 3 ?
Pb1 O3 O1 63.54(7) 11_666 3 ?
Na1 O3 O1 63.54(7) 11_666 3 ?
O4 O3 O1 97.23(10) 5_455 3 ?
P1 O3 O1 113.47(8) 12_667 3 ?
O4 O3 O1 108.07(9) 11_666 3 ?
Na1 O3 O1 95.77(7) 2 3 ?
Pb1 O3 O1 95.77(7) 2 3 ?
P1 O3 O1 122.04(9) 6_454 3 ?
O2 O3 O1 89.82(8) 11_666 3 ?
P1 O3 O1 157.25(9) 15_556 3 ?
O1 O4 O2 60.81(12) 7_444 . ?
P1 O4 O4 117.7(2) 2_554 9_655 ?
O1 O4 O4 82.95(16) 7_444 9_655 ?
O2 O4 O4 138.4(2) . 9_655 ?
O1 O4 O3 59.06(11) 7_444 2_554 ?
O2 O4 O3 59.55(11) . 2_554 ?
O4 O4 O3 119.92(19) 9_655 2_554 ?
P1 O4 Pb1 139.89(17) 2_554 15_655 ?
O1 O4 Pb1 156.84(15) 7_444 15_655 ?
O2 O4 Pb1 130.28(14) . 15_655 ?
O4 O4 Pb1 91.08(14) 9_655 15_655 ?
O3 O4 Pb1 106.28(12) 2_554 15_655 ?
P1 O4 Na1 139.89(17) 2_554 15_655 ?
O1 O4 Na1 156.84(15) 7_444 15_655 ?
O2 O4 Na1 130.28(14) . 15_655 ?
O4 O4 Na1 91.08(14) 9_655 15_655 ?
O3 O4 Na1 106.28(12) 2_554 15_655 ?
P1 O4 Pb1 85.65(13) 2_554 12_666 ?
O1 O4 Pb1 101.30(12) 7_444 12_666 ?
O2 O4 Pb1 52.05(9) . 12_666 ?
O4 O4 Pb1 125.40(17) 9_655 12_666 ?
O3 O4 Pb1 107.63(12) 2_554 12_666 ?
Pb1 O4 Pb1 100.39(10) 15_655 12_666 ?
Na1 O4 Pb1 100.39(10) 15_655 12_666 ?
P1 O4 Na1 85.65(13) 2_554 12_666 ?
O1 O4 Na1 101.30(12) 7_444 12_666 ?
O2 O4 Na1 52.05(9) . 12_666 ?
O4 O4 Na1 125.40(17) 9_655 12_666 ?
O3 O4 Na1 107.63(12) 2_554 12_666 ?
Pb1 O4 Na1 100.39(10) 15_655 12_666 ?
Na1 O4 Na1 100.39(10) 15_655 12_666 ?
P1 O4 O3 88.24(13) 2_554 5_544 ?
O1 O4 O3 99.49(13) 7_444 5_544 ?
O2 O4 O3 107.40(13) . 5_544 ?
O4 O4 O3 97.64(16) 9_655 5_544 ?
O3 O4 O3 52.36(11) 2_554 5_544 ?
Pb1 O4 O3 59.01(8) 15_655 5_544 ?
Na1 O4 O3 59.01(8) 15_655 5_544 ?
Pb1 O4 O3 133.89(12) 12_666 5_544 ?
Na1 O4 O3 133.89(12) 12_666 5_544 ?
P1 O4 B1 64.30(10) 2_554 5_544 ?
O1 O4 B1 86.96(11) 7_444 5_544 ?
O2 O4 B1 78.93(10) . 5_544 ?
O4 O4 B1 121.54(17) 9_655 5_544 ?
Pb1 O4 B1 77.12(7) 15_655 5_544 ?
Na1 O4 B1 77.12(7) 15_655 5_544 ?
Pb1 O4 B1 113.06(10) 12_666 5_544 ?
Na1 O4 B1 113.06(10) 12_666 5_544 ?
P1 O4 O1 89.31(14) 2_554 12_666 ?
O1 O4 O1 77.36(10) 7_444 12_666 ?
O2 O4 O1 71.45(11) . 12_666 ?
O4 O4 O1 81.72(14) 9_655 12_666 ?
O3 O4 O1 125.33(13) 2_554 12_666 ?
Pb1 O4 O1 124.04(12) 15_655 12_666 ?
Na1 O4 O1 124.04(12) 15_655 12_666 ?
Pb1 O4 O1 47.84(7) 12_666 12_666 ?
Na1 O4 O1 47.84(7) 12_666 12_666 ?
O3 O4 O1 176.83(13) 5_544 12_666 ?
B1 O4 O1 150.33(12) 5_544 12_666 ?
P1 O4 O4 135.62(19) 2_554 6_554 ?
O1 O4 O4 141.33(17) 7_444 6_554 ?
O2 O4 O4 101.66(14) . 6_554 ?
O4 O4 O4 94.13(13) 9_655 6_554 ?
O3 O4 O4 144.81(10) 2_554 6_554 ?
Pb1 O4 O4 61.20(9) 15_655 6_554 ?
Na1 O4 O4 61.20(9) 15_655 6_554 ?
Pb1 O4 O4 50.02(8) 12_666 6_554 ?
Na1 O4 O4 50.02(8) 12_666 6_554 ?
O3 O4 O4 119.06(13) 5_544 6_554 ?
B1 O4 O4 125.54(7) 5_544 6_554 ?
O1 O4 O4 64.10(11) 12_666 6_554 ?
P1 O4 O3 73.64(12) 2_554 16_656 ?
O1 O4 O3 105.29(12) 7_444 16_656 ?
O2 O4 O3 71.92(11) . 16_656 ?
O4 O4 O3 142.57(18) 9_655 16_656 ?
O3 O4 O3 47.51(9) 2_554 16_656 ?
Pb1 O4 O3 66.88(8) 15_655 16_656 ?
Na1 O4 O3 66.88(8) 15_655 16_656 ?
Pb1 O4 O3 89.40(9) 12_666 16_656 ?
Na1 O4 O3 89.40(9) 12_666 16_656 ?
O3 O4 O3 45.33(9) 5_544 16_656 ?
O1 O4 O3 135.57(13) 12_666 16_656 ?
O4 O4 O3 100.22(7) 6_554 16_656 ?
P1 O4 O1 164.92(18) 2_554 15_655 ?
O1 O4 O1 131.19(12) 7_444 15_655 ?
O2 O4 O1 158.94(14) . 15_655 ?
O4 O4 O1 48.24(11) 9_655 15_655 ?
O3 O4 O1 139.88(13) 2_554 15_655 ?
Pb1 O4 O1 47.41(7) 15_655 15_655 ?
Na1 O4 O1 47.41(7) 15_655 15_655 ?
Pb1 O4 O1 106.97(10) 12_666 15_655 ?
Na1 O4 O1 106.97(10) 12_666 15_655 ?
O3 O4 O1 88.67(10) 5_544 15_655 ?
B1 O4 O1 115.88(10) 5_544 15_655 ?
O1 O4 O1 93.17(11) 12_666 15_655 ?
O4 O4 O1 57.85(10) 6_554 15_655 ?
O3 O4 O1 113.83(11) 16_656 15_655 ?
P1 O4 P1 140.49(16) 2_554 10_656 ?
O1 O4 P1 105.59(12) 7_444 10_656 ?
O2 O4 P1 154.07(13) . 10_656 ?
O3 O4 P1 135.39(13) 2_554 10_656 ?
Pb1 O4 P1 71.27(7) 15_655 10_656 ?
Na1 O4 P1 71.27(7) 15_655 10_656 ?
Pb1 O4 P1 116.71(9) 12_666 10_656 ?
Na1 O4 P1 116.71(9) 12_666 10_656 ?
O3 O4 P1 96.25(9) 5_544 10_656 ?
B1 O4 P1 124.44(9) 5_544 10_656 ?
O1 O4 P1 84.37(9) 12_666 10_656 ?
O4 O4 P1 74.87(7) 6_554 10_656 ?
O3 O4 P1 133.94(10) 16_656 10_656 ?
P1 O4 Na1 77.30(12) 2_554 7_444 ?
O2 O4 Na1 93.42(11) . 7_444 ?
O4 O4 Na1 45.09(10) 9_655 7_444 ?
O3 O4 Na1 98.45(10) 2_554 7_444 ?
Pb1 O4 Na1 136.17(11) 15_655 7_444 ?
Na1 O4 Na1 136.17(11) 15_655 7_444 ?
Pb1 O4 Na1 105.87(8) 12_666 7_444 ?
Na1 O4 Na1 105.87(8) 12_666 7_444 ?
O3 O4 Na1 117.18(10) 5_544 7_444 ?
B1 O4 Na1 121.34(9) 5_544 7_444 ?
O1 O4 Na1 60.25(8) 12_666 7_444 ?
O4 O4 Na1 113.02(6) 6_554 7_444 ?
O3 O4 Na1 145.92(10) 16_656 7_444 ?
O1 O4 Na1 91.04(9) 15_655 7_444 ?
P1 O4 Na1 65.73(6) 10_656 7_444 ?
P1 O4 Pb1 77.30(12) 2_554 7_444 ?
O2 O4 Pb1 93.42(11) . 7_444 ?
O4 O4 Pb1 45.09(10) 9_655 7_444 ?
O3 O4 Pb1 98.45(10) 2_554 7_444 ?
Pb1 O4 Pb1 136.17(11) 15_655 7_444 ?
Na1 O4 Pb1 136.17(11) 15_655 7_444 ?
Pb1 O4 Pb1 105.87(8) 12_666 7_444 ?
Na1 O4 Pb1 105.87(8) 12_666 7_444 ?
O3 O4 Pb1 117.18(10) 5_544 7_444 ?
B1 O4 Pb1 121.34(9) 5_544 7_444 ?
O1 O4 Pb1 60.25(8) 12_666 7_444 ?
O4 O4 Pb1 113.02(6) 6_554 7_444 ?
O3 O4 Pb1 145.92(10) 16_656 7_444 ?
O1 O4 Pb1 91.04(9) 15_655 7_444 ?
P1 O4 Pb1 65.73(6) 10_656 7_444 ?
P1 O4 O1 108.94(14) 2_554 4_544 ?
O1 O4 O1 95.78(12) 7_444 4_544 ?
O2 O4 O1 140.62(13) . 4_544 ?
O4 O4 O1 56.23(12) 9_655 4_544 ?
O3 O4 O1 81.48(10) 2_554 4_544 ?
Pb1 O4 O1 62.78(8) 15_655 4_544 ?
Na1 O4 O1 62.78(8) 15_655 4_544 ?
Pb1 O4 O1 162.91(11) 12_666 4_544 ?
Na1 O4 O1 162.91(11) 12_666 4_544 ?
B1 O4 O1 67.92(7) 5_544 4_544 ?
O1 O4 O1 137.95(10) 12_666 4_544 ?
O4 O4 O1 114.56(13) 6_554 4_544 ?
O3 O4 O1 86.42(9) 16_656 4_544 ?
O1 O4 O1 60.18(7) 15_655 4_544 ?
P1 O4 O1 57.22(7) 10_656 4_544 ?
Na1 O4 O1 86.50(8) 7_444 4_544 ?
Pb1 O4 O1 86.50(8) 7_444 4_544 ?
P1 O4 P1 89.84(12) 2_554 5_544 ?
O1 O4 P1 87.80(11) 7_444 5_544 ?
O2 O4 P1 118.28(11) . 5_544 ?
O4 O4 P1 76.77(13) 9_655 5_544 ?
O3 O4 P1 58.73(8) 2_554 5_544 ?
Pb1 O4 P1 69.05(7) 15_655 5_544 ?
Na1 O4 P1 69.05(7) 15_655 5_544 ?
Pb1 O4 P1 156.61(10) 12_666 5_544 ?
Na1 O4 P1 156.61(10) 12_666 5_544 ?
B1 O4 P1 45.32(4) 5_544 5_544 ?
O1 O4 P1 155.20(12) 12_666 5_544 ?
O4 O4 P1 129.23(14) 6_554 5_544 ?
O3 O4 P1 67.34(7) 16_656 5_544 ?
O1 O4 P1 81.68(8) 15_655 5_544 ?
P1 O4 P1 80.61(7) 10_656 5_544 ?
Na1 O4 P1 95.44(7) 7_444 5_544 ?
Pb1 O4 P1 95.44(7) 7_444 5_544 ?

loop_
_geom_bond_atom_site_label_1
_geom_bond_atom_site_label_2
_geom_bond_distance
_geom_bond_site_symmetry_2
_geom_bond_publ_flag
Na1 O2 2.417(3) 12_666 ?
Na1 O2 2.427(3) 15 ?
Na1 O1 2.472(3) . ?
Na1 O2 2.502(3) . ?
Na1 O4 2.581(3) 12_656 ?
Na1 O3 2.751(3) 16_656 ?
Na1 O4 2.951(3) 15 ?
Na1 O3 3.217(3) 2_554 ?
Na1 P1 3.2221(11) 16_556 ?
Na1 P1 3.4183(11) 2_554 ?
Na1 O1 3.429(3) 10_656 ?
Na1 Pb1 3.5550(10) 6_454 ?
P1 O2 1.504(3) 2 ?
P1 O1 1.532(3) 8_444 ?
P1 O4 1.537(3) 2 ?
P1 O3 1.570(3) . ?
P1 O3 3.123(3) 15_556 ?
P1 Na1 3.2221(11) 11_656 ?
P1 O3 3.296(3) 6_454 ?
P1 Na1 3.4183(11) 2 ?
P1 O1 3.472(3) 11_656 ?
P1 O4 3.512(3) 10_556 ?
P1 O1 3.569(3) 3 ?
P1 O4 3.802(3) 5_455 ?
B1 O3 1.472(2) 12_667 ?
B1 O3 1.472(2) 6_454 ?
B1 O3 1.472(2) . ?
B1 O3 1.472(2) 15_556 ?
B1 O4 3.013(3) 2 ?
B1 O4 3.013(3) 5_455 ?
B1 O4 3.013(3) 11_666 ?
B1 O4 3.013(3) 16_556 ?
B1 O2 3.529(3) 11_666 ?
B1 O2 3.529(3) 5_455 ?
B1 O2 3.529(3) 2 ?
B1 O2 3.529(3) 16_556 ?
O1 P1 1.532(3) 7_444 ?
O1 O3 2.477(4) 7_444 ?
O1 O1 2.492(6) 6_454 ?
O1 O4 2.501(4) 8_444 ?
O1 O2 2.534(4) 8_444 ?
O1 O4 3.132(4) 15 ?
O1 O4 3.328(4) 12_656 ?
O1 O2 3.331(4) 15 ?
O1 Na1 3.429(3) 10_556 ?
O1 Pb1 3.429(3) 10_556 ?
O1 P1 3.472(3) 16_556 ?
O1 O2 3.505(4) 12_666 ?
O1 O1 3.531(6) 13 ?
O1 O1 3.555(5) 10_656 ?
O1 O1 3.555(5) 10_556 ?
O1 P1 3.569(3) 4_454 ?
O1 O4 3.729(4) 3_445 ?
O1 O2 3.740(4) 3_455 ?
O2 P1 1.504(3) 2_554 ?
O2 Pb1 2.417(3) 15 ?
O2 Na1 2.417(3) 15 ?
O2 Pb1 2.427(3) 12_666 ?
O2 Na1 2.427(3) 12_666 ?
O2 O3 2.498(4) 2_554 ?
O2 O4 2.505(4) . ?
O2 O1 2.534(4) 7_444 ?
O2 O2 3.132(5) 12_666 ?
O2 O2 3.132(5) 15 ?
O2 O2 3.218(6) 6_454 ?
O2 O1 3.331(4) 12_666 ?
O2 O3 3.387(4) 16_656 ?
O2 O1 3.505(4) 15 ?
O2 B1 3.529(3) 5_544 ?
O2 O3 3.708(4) 5_444 ?
O2 O1 3.740(4) 4_444 ?
O2 Pb1 4.207(3) 6_454 ?
O3 O3 2.379(4) 12_667 ?
O3 O3 2.379(4) 15_556 ?
O3 O3 2.453(5) 6_454 ?
O3 O1 2.477(4) 8_444 ?
O3 O2 2.498(4) 2 ?
O3 O4 2.524(4) 2 ?
O3 Pb1 2.751(3) 11_666 ?
O3 Na1 2.751(3) 11_666 ?
O3 O4 2.964(4) 5_455 ?
O3 P1 3.123(3) 12_667 ?
O3 O4 3.186(4) 11_666 ?
O3 Na1 3.217(3) 2 ?
O3 Pb1 3.217(3) 2 ?
O3 P1 3.296(3) 6_454 ?
O3 O2 3.387(4) 11_666 ?
O3 O2 3.708(4) 5 ?
O3 P1 3.908(3) 15_556 ?
O3 O1 4.067(4) 3 ?
O4 P1 1.537(3) 2_554 ?
O4 O1 2.501(4) 7_444 ?
O4 O4 2.523(6) 9_655 ?
O4 O3 2.524(4) 2_554 ?
O4 Pb1 2.581(3) 15_655 ?
O4 Na1 2.581(3) 15_655 ?
O4 Pb1 2.951(3) 12_666 ?
O4 Na1 2.951(3) 12_666 ?
O4 O3 2.964(4) 5_544 ?
O4 B1 3.013(3) 5_544 ?
O4 O1 3.132(4) 12_666 ?
O4 O4 3.139(6) 6_554 ?
O4 O3 3.186(4) 16_656 ?
O4 O1 3.328(4) 15_655 ?
O4 P1 3.512(3) 10_656 ?
O4 Na1 3.643(3) 7_444 ?
O4 Pb1 3.643(3) 7_444 ?
O4 O1 3.729(4) 4_544 ?
O4 P1 3.802(3) 5_544 ?
